data_1544234
loop_
_publ_author_name
'Ricci, Paolo'
'Khotavivattana, Tanatorn'
'Pfeifer, Lukas'
'M\'edebielle, Maurice'
'Morphy, John Richard'
'Gouverneur, V\'eronique'

_publ_section_title
;
 The dual role of thiourea in the thiotrifluoromethylation of alkenes.
;
_journal_issue 2
_journal_name_full 'Chemical science'
_journal_page_first 1195
_journal_page_last 1199
_journal_paper_doi 10.1039/c6sc02790c
_journal_volume 8
_journal_year 2017
_chemical_formula_moiety 'C18 H17 F3 N2 O1 S1'
_chemical_formula_sum 'C18 H17 F3 N2 O S'
_chemical_formula_weight 366.41
_chemical_melting_point 137.0(10)
_space_group_IT_number 14
_symmetry_cell_setting monoclinic
_symmetry_space_group_name_Hall '-P 2yn'
_symmetry_space_group_name_H-M 'P 1 21/n 1'
_atom_sites_solution_hydrogens difmap
_atom_sites_solution_primary direct
_audit_creation_date 2016-04-14
_audit_creation_method CRYSTALS_ver_14.61_build_5555
_audit_update_record
;
2016-04-14 deposited with the CCDC.
2016-09-30 downloaded from the CCDC.
;
_cell_angle_alpha 90
_cell_angle_beta 91.540(3)
_cell_angle_gamma 90
_cell_formula_units_Z 4
_cell_length_a 15.2695(4)
_cell_length_b 5.9545(2)
_cell_length_c 19.0281(7)
_cell_measurement_reflns_used 3913
_cell_measurement_temperature 150
_cell_measurement_theta_max 76
_cell_measurement_theta_min 4
_cell_volume 1729.45(10)
_computing_cell_refinement 'CrysAlisPro, (Agilent, 2011)'
_computing_data_collection 'SuperNova, (Oxford Diffraction, 2010)'
_computing_data_reduction 'CrysAlisPro, (Agilent, 2011)'
_computing_molecular_graphics 'CAMERON (Watkin et al., 1996)'
_computing_publication_material 'CRYSTALS (Betteridge et al., 2003)'
_computing_structure_refinement 'CRYSTALS (Betteridge et al., 2003)'
_computing_structure_solution 'SHELXS 86 (Sheldrick, 1986)'
_diffrn_ambient_temperature 150
_diffrn_measured_fraction_theta_full 0.997
_diffrn_measured_fraction_theta_max 0.987
_diffrn_measurement_device Area
_diffrn_measurement_device_type 'Oxford Diffraction SuperNova'
_diffrn_measurement_method \w
_diffrn_radiation_monochromator graphite
_diffrn_radiation_type 'Cu K\a'
_diffrn_radiation_wavelength 1.54180
_diffrn_reflns_av_R_equivalents 0.017
_diffrn_reflns_limit_h_max 19
_diffrn_reflns_limit_h_min -19
_diffrn_reflns_limit_k_max 7
_diffrn_reflns_limit_k_min 0
_diffrn_reflns_limit_l_max 23
_diffrn_reflns_limit_l_min 0
_diffrn_reflns_number 3587
_diffrn_reflns_theta_full 73.785
_diffrn_reflns_theta_max 76.067
_diffrn_reflns_theta_min 3.664
_diffrn_standards_number 0
_exptl_absorpt_coefficient_mu 2.022
_exptl_absorpt_correction_T_max 0.82
_exptl_absorpt_correction_T_min 0.71
_exptl_absorpt_correction_type multi-scan
_exptl_absorpt_process_details 'CrysAlisPro, (Agilent, 2011)'
_exptl_crystal_colour clear_pale_colourless
_exptl_crystal_density_diffrn 1.407
_exptl_crystal_density_meas ?
_exptl_crystal_density_method 'not measured'
_exptl_crystal_description needle
_exptl_crystal_F_000 760.000
_exptl_crystal_size_max 0.180
_exptl_crystal_size_mid 0.140
_exptl_crystal_size_min 0.100
_refine_diff_density_max 1.22
_refine_diff_density_min -0.86
_refine_ls_extinction_method None
_refine_ls_goodness_of_fit_ref 0.9831
_refine_ls_hydrogen_treatment constr
_refine_ls_matrix_type full
_refine_ls_number_parameters 422
_refine_ls_number_reflns 3575
_refine_ls_number_restraints 949
_refine_ls_R_factor_all 0.1033
_refine_ls_R_factor_gt 0.0976
_refine_ls_shift/su_max 0.0028015
_refine_ls_shift/su_mean 0.0003353
_refine_ls_structure_factor_coef Fsqd
_refine_ls_weighting_details
;
 Method, part 1, Chebychev polynomial, (Watkin, 1994, Prince, 1982) 
 [weight] = 1.0/[A~0~*T~0~(x)+A~1~*T~1~(x) ... +A~n-1~]*T~n-1~(x)] 
 where A~i~ are the Chebychev coefficients listed below and x= Fcalc/Fmax 
 Method = Robust Weighting (Prince, 1982) 
 W = [weight] * [1-(deltaF/6*sigmaF)^2^]^2^ 
 A~i~ are: 
 0.430E+04 0.726E+04 0.443E+04 0.182E+04 407. 
;
_refine_ls_weighting_scheme calc
_refine_ls_wR_factor_all 0.2648
_refine_ls_wR_factor_gt 0.2580
_refine_ls_wR_factor_ref 0.2648
_reflns_limit_h_max 19
_reflns_limit_h_min -19
_reflns_limit_k_max 7
_reflns_limit_k_min 0
_reflns_limit_l_max 23
_reflns_limit_l_min 0
_reflns_number_gt 3209
_reflns_number_total 3587
_reflns_threshold_expression I>2.0\s(I)
_oxford_diffrn_Wilson_B_factor 3.74
_oxford_diffrn_Wilson_scale 0.05
_oxford_refine_ls_r_factor_ref 0.1033
_oxford_refine_ls_scale 5.4(2)
_oxford_reflns_number_all 3575
_oxford_reflns_threshold_expression_ref I>-3.0\s(I)
_oxford_structure_analysis_title 107lp15
_cod_data_source_file c6sc02790c2.cif
_cod_data_source_block Structure-2oa
_cod_depositor_comments
;
The following automatic conversions were performed:

'_chemical_melting_point' value '136-138' was changed to '137.0(10)'
- the average value was taken and precision was estimated.

'_exptl_crystal_density_meas' value 'not measured' was changed to '?'
- the value is perceived as not measured.

Automatic conversion script
Id: cif_fix_values 4268 2015-11-12 08:31:59Z antanas 

 Adding full bibliography for 1544232--1544234.cif.

 Adding full bibliography for 1544232--1544234.cif.
;
_cod_original_sg_symbol_H-M 'P 21/n '
_cod_original_formula_sum 'C18 H17 F3 N2 O1 S1'
_cod_database_code 1544234

loop_
_symmetry_equiv_pos_as_xyz
x,y,z
-x,-y,-z
x+1/2,-y+1/2,z+1/2
-x+1/2,y+1/2,-z+1/2

loop_
_atom_site_label
_atom_site_type_symbol
_atom_site_fract_x
_atom_site_fract_y
_atom_site_fract_z
_atom_site_U_iso_or_equiv
_atom_site_occupancy
_atom_site_adp_type
_atom_site_refinement_flags_posn
_atom_site_refinement_flags_occupancy
_atom_site_disorder_assembly
_atom_site_disorder_group
S1 S 0.4518(8) 0.362(2) 0.6644(8) 0.0430 0.513(4) Uani . P 1 1
C2 C 0.4741(4) 0.2123(13) 0.5832(4) 0.0501 0.513(4) Uani D P 1 1
N3 N 0.5443(5) 0.2526(11) 0.5456(3) 0.0532 0.513(4) Uani D P 1 1
C4 C 0.6245(8) 0.378(3) 0.5635(6) 0.0651 0.513(4) Uani D P 1 1
C5 C 0.6288(4) 0.4621(11) 0.6381(3) 0.0621 0.513(4) Uani D P 1 1
C6 C 0.5465(4) 0.5425(13) 0.6726(3) 0.0546 0.513(4) Uani D P 1 1
N7 N 0.4189(4) 0.0287(9) 0.5714(3) 0.0496 0.513(4) Uani D P 1 1
C8 C 0.3369(3) 0.0214(8) 0.6056(3) 0.0413 0.513(4) Uani D P 1 1
C9 C 0.3089(4) -0.1716(9) 0.6361(4) 0.0612 0.513(4) Uani D P 1 1
C10 C 0.2269(4) -0.1795(9) 0.6666(4) 0.0675 0.513(4) Uani D P 1 1
C11 C 0.1729(2) -0.0010(9) 0.6640(3) 0.0669 0.513(4) Uani D P 1 1
C12 C 0.2004(3) 0.1921(9) 0.6348(3) 0.0560 0.513(4) Uani D P 1 1
C13 C 0.2808(3) 0.2042(8) 0.6032(3) 0.0488 0.513(4) Uani D P 1 1
C14 C 0.7014(2) 0.6311(7) 0.6410(2) 0.0743 0.513(4) Uani D P 1 1
F15 F 0.6746(4) 0.8328(9) 0.6185(4) 0.0898 0.513(4) Uani D P 1 1
F16 F 0.7679(3) 0.5707(9) 0.6010(3) 0.0733 0.513(4) Uani D P 1 1
F17 F 0.7341(3) 0.6583(11) 0.7064(3) 0.0872 0.513(4) Uani D P 1 1
C18 C 0.5516(5) 0.6215(10) 0.7476(3) 0.0436 0.513(4) Uani D P 1 1
C19 C 0.5857(6) 0.4833(10) 0.8007(4) 0.0471 0.513(4) Uani D P 1 1
C20 C 0.5882(7) 0.5513(11) 0.8696(3) 0.0508 0.513(4) Uani D P 1 1
C21 C 0.5606(8) 0.7696(11) 0.8859(3) 0.0535 0.513(4) Uani D P 1 1
C22 C 0.5294(8) 0.9112(11) 0.8332(4) 0.0496 0.513(4) Uani D P 1 1
C23 C 0.5187(7) 0.8287(13) 0.7660(3) 0.0457 0.513(4) Uani D P 1 1
O24 O 0.5602(8) 0.8392(13) 0.9547(4) 0.0752 0.513(4) Uani D P 1 1
C25 C 0.6030(16) 0.713(3) 1.0066(5) 0.0983 0.513(4) Uani D P 1 1
S31 S 0.4650(9) 0.328(2) 0.6696(9) 0.0430 0.487(4) Uani . P 1 2
C32 C 0.4791(4) 0.1857(14) 0.5946(4) 0.0494 0.487(4) Uani D P 1 2
N33 N 0.5534(5) 0.1860(10) 0.5652(4) 0.0468 0.487(4) Uani D P 1 2
C34 C 0.6047(9) 0.396(2) 0.5620(7) 0.0651 0.487(4) Uani D P 1 2
C35 C 0.6094(4) 0.5481(11) 0.6255(3) 0.0631 0.487(4) Uani D P 1 2
C36 C 0.5732(4) 0.4272(11) 0.6895(3) 0.0449 0.487(4) Uani D P 1 2
N37 N 0.4104(4) 0.0819(10) 0.5595(3) 0.0496 0.487(4) Uani D P 1 2
C38 C 0.3295(3) 0.0532(9) 0.5947(3) 0.0496 0.487(4) Uani D P 1 2
C39 C 0.3185(4) -0.1216(11) 0.6415(4) 0.0632 0.487(4) Uani D P 1 2
C40 C 0.2386(4) -0.1483(10) 0.6750(4) 0.0679 0.487(4) Uani D P 1 2
C41 C 0.1711(3) -0.0111(11) 0.6607(3) 0.0635 0.487(4) Uani D P 1 2
C42 C 0.1810(3) 0.1596(11) 0.6145(4) 0.0708 0.487(4) Uani D P 1 2
C43 C 0.2611(4) 0.1956(10) 0.5821(4) 0.0623 0.487(4) Uani D P 1 2
C44 C 0.6959(2) 0.6635(7) 0.6390(2) 0.0758 0.487(4) Uani D P 1 2
F45 F 0.7523(4) 0.5329(10) 0.6745(4) 0.0885 0.487(4) Uani D P 1 2
F46 F 0.6870(3) 0.8519(8) 0.6765(3) 0.0739 0.487(4) Uani D P 1 2
F47 F 0.7340(4) 0.7210(12) 0.5793(3) 0.0907 0.487(4) Uani D P 1 2
C48 C 0.5695(6) 0.5587(11) 0.7576(3) 0.0439 0.487(4) Uani D P 1 2
C49 C 0.6051(7) 0.4715(11) 0.8198(4) 0.0526 0.487(4) Uani D P 1 2
C50 C 0.6036(8) 0.5912(13) 0.8818(4) 0.0567 0.487(4) Uani D P 1 2
C51 C 0.5630(8) 0.8013(13) 0.8821(3) 0.0566 0.487(4) Uani D P 1 2
C52 C 0.5208(7) 0.8823(13) 0.8217(4) 0.0500 0.487(4) Uani D P 1 2
C53 C 0.5303(7) 0.7685(13) 0.7594(3) 0.0478 0.487(4) Uani D P 1 2
O54 O 0.5614(7) 0.9243(12) 0.9434(3) 0.0588 0.487(4) Uani D P 1 2
C55 C 0.5977(15) 0.834(2) 1.0061(6) 0.1027 0.487(4) Uani D P 1 2
H41 H 0.6747 0.2817 0.5575 0.0782 0.513(4) Uiso R P 1 1
H42 H 0.6265 0.5090 0.5329 0.0781 0.513(4) Uiso R P 1 1
H51 H 0.6488 0.3361 0.6672 0.0752 0.513(4) Uiso R P 1 1
H61 H 0.5293 0.6784 0.6463 0.0652 0.513(4) Uiso R P 1 1
H91 H 0.3448 -0.2992 0.6364 0.0740 0.513(4) Uiso R P 1 1
H101 H 0.2096 -0.3114 0.6889 0.0821 0.513(4) Uiso R P 1 1
H111 H 0.1172 -0.0114 0.6826 0.0801 0.513(4) Uiso R P 1 1
H121 H 0.1652 0.3208 0.6356 0.0672 0.513(4) Uiso R P 1 1
H131 H 0.2970 0.3372 0.5810 0.0584 0.513(4) Uiso R P 1 1
H191 H 0.6069 0.3409 0.7887 0.0571 0.513(4) Uiso R P 1 1
H201 H 0.6083 0.4545 0.9043 0.0611 0.513(4) Uiso R P 1 1
H221 H 0.5160 1.0600 0.8432 0.0589 0.513(4) Uiso R P 1 1
H231 H 0.4894 0.9141 0.7318 0.0542 0.513(4) Uiso R P 1 1
H251 H 0.6037 0.7960 1.0497 0.1469 0.513(4) Uiso R P 1 1
H252 H 0.6626 0.6836 0.9938 0.1470 0.513(4) Uiso R P 1 1
H253 H 0.5727 0.5733 1.0138 0.1470 0.513(4) Uiso R P 1 1
H341 H 0.6641 0.3578 0.5503 0.0782 0.487(4) Uiso R P 1 2
H342 H 0.5783 0.4882 0.5253 0.0784 0.487(4) Uiso R P 1 2
H351 H 0.5676 0.6679 0.6140 0.0763 0.487(4) Uiso R P 1 2
H361 H 0.6090 0.2943 0.6990 0.0539 0.487(4) Uiso R P 1 2
H391 H 0.3640 -0.2223 0.6506 0.0762 0.487(4) Uiso R P 1 2
H401 H 0.2318 -0.2639 0.7072 0.0821 0.487(4) Uiso R P 1 2
H411 H 0.1180 -0.0334 0.6827 0.0761 0.487(4) Uiso R P 1 2
H421 H 0.1347 0.2552 0.6040 0.0850 0.487(4) Uiso R P 1 2
H431 H 0.2671 0.3167 0.5514 0.0752 0.487(4) Uiso R P 1 2
H491 H 0.6303 0.3289 0.8198 0.0632 0.487(4) Uiso R P 1 2
H501 H 0.6296 0.5327 0.9225 0.0680 0.487(4) Uiso R P 1 2
H521 H 0.4873 1.0120 0.8236 0.0601 0.487(4) Uiso R P 1 2
H531 H 0.5102 0.8341 0.7167 0.0584 0.487(4) Uiso R P 1 2
H551 H 0.5923 0.9429 1.0432 0.1518 0.487(4) Uiso R P 1 2
H552 H 0.6590 0.8016 1.0004 0.1519 0.487(4) Uiso R P 1 2
H553 H 0.5674 0.6998 1.0193 0.1519 0.487(4) Uiso R P 1 2
H71 H 0.4357 -0.0898 0.5411 0.0591 0.513(4) Uiso R P 1 1
H371 H 0.4166 0.0300 0.5127 0.0591 0.487(4) Uiso R P 1 2

loop_
_atom_site_aniso_label
_atom_site_aniso_U_11
_atom_site_aniso_U_22
_atom_site_aniso_U_33
_atom_site_aniso_U_23
_atom_site_aniso_U_13
_atom_site_aniso_U_12
S1 0.024(3) 0.048(3) 0.058(2) -0.0128(17) 0.009(2) 0.0042(18)
C2 0.0493(12) 0.0510(12) 0.0506(12) -0.0165(18) 0.0099(18) 0.0009(17)
N3 0.0527(17) 0.0537(17) 0.0539(17) -0.011(2) 0.016(3) -0.009(3)
C4 0.038(4) 0.086(3) 0.072(3) -0.028(2) 0.022(3) -0.017(3)
C5 0.039(3) 0.078(3) 0.070(3) -0.021(3) 0.019(3) -0.014(3)
C6 0.036(3) 0.064(4) 0.064(3) -0.014(3) 0.006(3) -0.005(3)
N7 0.0481(12) 0.0503(13) 0.0510(12) -0.0167(18) 0.0124(16) -0.0026(18)
C8 0.024(2) 0.050(3) 0.049(3) -0.017(3) 0.000(2) -0.001(2)
C9 0.043(4) 0.047(3) 0.093(5) -0.004(3) -0.015(3) -0.014(3)
C10 0.045(4) 0.067(4) 0.090(5) 0.011(4) -0.013(4) -0.030(3)
C11 0.044(4) 0.076(4) 0.081(4) -0.001(4) 0.003(4) -0.014(3)
C12 0.025(3) 0.072(4) 0.070(4) -0.008(3) 0.002(3) -0.003(3)
C13 0.025(3) 0.065(4) 0.057(4) 0.006(3) -0.005(3) -0.002(3)
C14 0.053(3) 0.090(3) 0.081(3) -0.014(3) 0.018(3) -0.021(3)
F15 0.078(4) 0.081(3) 0.111(4) 0.002(3) 0.014(3) -0.021(3)
F16 0.044(2) 0.091(4) 0.086(3) -0.012(3) 0.028(2) -0.021(2)
F17 0.061(3) 0.122(5) 0.079(3) -0.019(3) 0.007(3) -0.034(3)
C18 0.029(3) 0.049(3) 0.053(3) -0.002(3) 0.007(2) 0.000(3)
C19 0.036(4) 0.048(3) 0.057(4) 0.001(3) 0.005(3) 0.004(3)
C20 0.038(4) 0.062(4) 0.052(4) 0.007(3) 0.005(3) 0.003(3)
C21 0.048(4) 0.066(4) 0.047(3) 0.002(3) 0.011(3) -0.003(3)
C22 0.049(4) 0.051(4) 0.050(4) -0.006(3) 0.006(3) -0.008(3)
C23 0.041(4) 0.050(4) 0.047(4) 0.000(3) 0.007(3) 0.004(3)
O24 0.086(5) 0.083(5) 0.057(4) -0.004(4) 0.010(4) 0.001(5)
C25 0.091(11) 0.149(17) 0.054(7) 0.002(8) 0.002(7) 0.016(12)
S31 0.024(3) 0.048(3) 0.058(2) -0.0128(17) 0.009(2) 0.0042(18)
C32 0.0486(12) 0.0503(12) 0.0499(12) -0.0165(18) 0.0098(18) 0.0009(17)
N33 0.0463(17) 0.0474(17) 0.0475(17) -0.011(2) 0.016(3) -0.009(3)
C34 0.038(4) 0.086(3) 0.072(3) -0.028(2) 0.022(3) -0.017(3)
C35 0.043(3) 0.073(3) 0.075(3) -0.030(3) 0.024(3) -0.014(3)
C36 0.025(3) 0.047(3) 0.064(3) -0.019(3) 0.007(3) 0.004(2)
N37 0.0481(12) 0.0503(13) 0.0510(12) -0.0167(18) 0.0124(16) -0.0026(18)
C38 0.031(3) 0.057(3) 0.061(4) -0.001(3) 0.003(3) -0.002(3)
C39 0.035(4) 0.055(4) 0.099(5) 0.006(4) -0.007(4) -0.011(3)
C40 0.048(4) 0.068(4) 0.088(5) 0.011(4) -0.007(4) -0.023(3)
C41 0.048(5) 0.074(5) 0.071(5) -0.008(4) 0.034(4) -0.008(4)
C42 0.034(4) 0.084(4) 0.095(5) 0.010(4) 0.011(4) -0.006(3)
C43 0.027(3) 0.077(4) 0.083(5) 0.023(4) 0.000(4) -0.003(3)
C44 0.054(3) 0.086(3) 0.088(3) -0.029(3) 0.024(3) -0.019(3)
F45 0.051(3) 0.091(4) 0.124(5) -0.029(3) 0.007(3) -0.007(3)
F46 0.059(3) 0.080(3) 0.084(4) -0.031(3) 0.021(3) -0.023(2)
F47 0.069(3) 0.118(4) 0.088(4) -0.033(3) 0.037(3) -0.042(3)
C48 0.028(3) 0.049(3) 0.055(3) -0.014(3) 0.008(3) -0.003(3)
C49 0.033(4) 0.063(4) 0.062(4) -0.008(3) -0.002(3) -0.001(3)
C50 0.037(4) 0.078(4) 0.055(4) -0.009(4) -0.001(3) -0.003(4)
C51 0.043(4) 0.076(4) 0.052(4) -0.022(3) 0.013(3) -0.007(3)
C52 0.042(4) 0.050(4) 0.058(4) -0.018(3) 0.014(3) -0.009(3)
C53 0.038(4) 0.052(4) 0.054(4) -0.011(3) 0.014(3) 0.003(3)
O54 0.063(4) 0.076(5) 0.039(3) -0.014(3) 0.018(3) -0.003(4)
C55 0.065(7) 0.18(2) 0.058(7) -0.053(11) -0.007(6) 0.029(14)

loop_
_atom_type_symbol
_atom_type_scat_dispersion_real
_atom_type_scat_dispersion_imag
_atom_type_scat_Cromer_Mann_a1
_atom_type_scat_Cromer_Mann_b1
_atom_type_scat_Cromer_Mann_a2
_atom_type_scat_Cromer_Mann_b2
_atom_type_scat_Cromer_Mann_a3
_atom_type_scat_Cromer_Mann_b3
_atom_type_scat_Cromer_Mann_a4
_atom_type_scat_Cromer_Mann_b4
_atom_type_scat_Cromer_Mann_c
_atom_type_scat_source
C 0.0181 0.0091 2.3100 20.8439 1.0200 10.2075 1.5886 0.5687 0.8650 51.6512 0.2156 'International Tables Vol C 4.2.6.8 and 6.1.1.4'
H 0.0000 0.0000 0.4930 10.5109 0.3229 26.1257 0.1402 3.1424 0.0408 57.7998 0.0030 'International Tables Vol C 4.2.6.8 and 6.1.1.4'
F 0.0727 0.0534 3.5392 10.2825 2.6412 4.2944 1.5170 0.2615 1.0243 26.1476 0.2776 'International Tables Vol C 4.2.6.8 and 6.1.1.4'
N 0.0311 0.0180 12.2126 0.0057 3.1322 9.8933 2.0125 28.9975 1.1663 0.5826 -11.5290 'International Tables Vol C 4.2.6.8 and 6.1.1.4'
O 0.0492 0.0322 3.0485 13.2771 2.2868 5.7011 1.5463 0.3239 0.8670 32.9089 0.2508 'International Tables Vol C 4.2.6.8 and 6.1.1.4'
S 0.3331 0.5567 6.9053 1.4679 5.2034 22.2151 1.4379 0.2536 1.5863 56.1720 0.8669 'International Tables Vol C 4.2.6.8 and 6.1.1.4'

loop_
_geom_angle_atom_site_label_1
_geom_angle_atom_site_label_2
_geom_angle_atom_site_label_3
_geom_angle
_geom_angle_publ_flag
C2 S1 C6 101.4(8) yes
S1 C2 N3 122.6(7) yes
S1 C2 N7 113.2(6) yes
N3 C2 N7 123.3(6) yes
C2 N3 C4 130.5(7) yes
N3 C4 C5 113.7(8) yes
N3 C4 H41 109.2 no
C5 C4 H41 107.1 no
N3 C4 H42 108.0 no
C5 C4 H42 107.2 no
H41 C4 H42 111.6 no
C4 C5 C6 120.0(7) yes
C4 C5 C14 105.7(5) yes
C6 C5 C14 113.3(4) yes
C4 C5 H51 106.5 no
C6 C5 H51 104.4 no
C14 C5 H51 106.0 no
C5 C6 S1 116.6(7) yes
C5 C6 C18 119.3(5) yes
S1 C6 C18 106.8(7) yes
C5 C6 H61 104.7 no
S1 C6 H61 104.0 no
C18 C6 H61 103.3 no
C2 N7 C8 118.96(7) yes
C2 N7 H71 120.5 no
C8 N7 H71 120.5 no
N7 C8 C9 120.65(6) yes
N7 C8 C13 120.74(6) yes
C9 C8 C13 118.38(6) yes
C8 C9 C10 120.13(7) yes
C8 C9 H91 119.8 no
C10 C9 H91 120.1 no
C9 C10 C11 120.93(7) yes
C9 C10 H101 119.0 no
C11 C10 H101 120.1 no
C10 C11 C12 119.42(7) yes
C10 C11 H111 119.8 no
C12 C11 H111 120.7 no
C11 C12 C13 120.89(7) yes
C11 C12 H121 120.4 no
C13 C12 H121 118.8 no
C8 C13 C12 120.05(7) yes
C8 C13 H131 120.6 no
C12 C13 H131 119.3 no
C5 C14 F15 111.86(5) yes
C5 C14 F16 111.88(5) yes
F15 C14 F16 106.96(5) yes
C5 C14 F17 111.84(5) yes
F15 C14 F17 106.99(5) yes
F16 C14 F17 106.99(5) yes
C6 C18 C19 120.82(6) yes
C6 C18 C23 120.76(6) yes
C19 C18 C23 118.36(6) yes
C18 C19 C20 121.28(7) yes
C18 C19 H191 118.9 no
C20 C19 H191 119.8 no
C19 C20 C21 118.88(7) yes
C19 C20 H201 120.0 no
C21 C20 H201 121.1 no
C20 C21 C22 120.26(6) yes
C20 C21 O24 119.89(7) yes
C22 C21 O24 119.76(7) yes
C21 C22 C23 119.02(7) yes
C21 C22 H221 120.4 no
C23 C22 H221 120.6 no
C18 C23 C22 121.38(7) yes
C18 C23 H231 118.8 no
C22 C23 H231 119.8 no
C21 O24 C25 120.001(11) yes
O24 C25 H251 108.9 no
O24 C25 H252 110.4 no
H251 C25 H252 108.7 no
O24 C25 H253 110.5 no
H251 C25 H253 108.5 no
H252 C25 H253 109.8 no
C32 S31 C36 102.0(9) yes
S31 C32 N33 120.5(8) yes
S31 C32 N37 121.8(6) yes
N33 C32 N37 117.5(7) yes
C32 N33 C34 119.7(8) yes
N33 C34 C35 119.2(9) yes
N33 C34 H341 108.0 no
C35 C34 H341 107.6 no
N33 C34 H342 107.3 no
C35 C34 H342 104.5 no
H341 C34 H342 110.2 no
C34 C35 C36 110.2(7) yes
C34 C35 C44 115.6(5) yes
C36 C35 C44 114.4(4) yes
C34 C35 H351 104.0 no
C36 C35 H351 105.8 no
C44 C35 H351 105.6 no
C35 C36 S31 109.8(6) yes
C35 C36 C48 117.3(5) yes
S31 C36 C48 107.3(8) yes
C35 C36 H361 108.5 no
S31 C36 H361 106.3 no
C48 C36 H361 107.1 no
C32 N37 C38 118.88(7) yes
C32 N37 H371 120.5 no
C38 N37 H371 120.6 no
N37 C38 C39 120.81(6) yes
N37 C38 C43 120.75(6) yes
C39 C38 C43 118.44(6) yes
C38 C39 C40 120.04(7) yes
C38 C39 H391 120.2 no
C40 C39 H391 119.8 no
C39 C40 C41 120.97(9) yes
C39 C40 H401 120.0 no
C41 C40 H401 119.1 no
C40 C41 C42 119.44(9) yes
C40 C41 H411 119.8 no
C42 C41 H411 120.8 no
C41 C42 C43 120.94(9) yes
C41 C42 H421 120.4 no
C43 C42 H421 118.7 no
C42 C43 C38 120.11(7) yes
C42 C43 H431 119.7 no
C38 C43 H431 120.2 no
C35 C44 F45 111.86(5) yes
C35 C44 F46 111.86(5) yes
F45 C44 F46 106.98(5) yes
C35 C44 F47 111.88(5) yes
F45 C44 F47 106.97(5) yes
F46 C44 F47 106.97(5) yes
C36 C48 C49 120.81(6) yes
C36 C48 C53 120.82(6) yes
C49 C48 C53 118.37(6) yes
C48 C49 C50 121.35(7) yes
C48 C49 H491 119.4 no
C50 C49 H491 119.2 no
C49 C50 C51 118.97(7) yes
C49 C50 H501 120.2 no
C51 C50 H501 120.9 no
C50 C51 C52 120.28(7) yes
C50 C51 O54 119.84(6) yes
C52 C51 O54 119.81(6) yes
C51 C52 C53 118.97(7) yes
C51 C52 H521 120.0 no
C53 C52 H521 121.0 no
C48 C53 C52 121.33(7) yes
C48 C53 H531 118.8 no
C52 C53 H531 119.8 no
C51 O54 C55 120.000(11) yes
O54 C55 H551 109.1 no
O54 C55 H552 109.9 no
H551 C55 H552 108.8 no
O54 C55 H553 110.9 no
H551 C55 H553 108.5 no
H552 C55 H553 109.6 no

loop_
_geom_bond_atom_site_label_1
_geom_bond_atom_site_label_2
_geom_bond_distance
_geom_bond_publ_flag
S1 C2 1.83(2) yes
S1 C6 1.804(17) yes
C2 N3 1.327(7) yes
C2 N7 1.394(5) yes
N3 C4 1.467(8) yes
C4 C5 1.506(8) yes
C4 H41 0.966 no
C4 H42 0.973 no
C5 C6 1.510(7) yes
C5 C14 1.497(4) yes
C5 H51 0.976 no
C6 C18 1.502(6) yes
C6 H61 0.984 no
N7 C8 1.427(5) yes
N7 H71 0.950 no
C8 C9 1.362(5) yes
C8 C13 1.386(5) yes
C9 C10 1.395(5) yes
C9 H91 0.937 no
C10 C11 1.345(5) yes
C10 H101 0.934 no
C11 C12 1.349(5) yes
C11 H111 0.932 no
C12 C13 1.383(5) yes
C12 H121 0.936 no
C13 H131 0.934 no
C14 F15 1.336(5) yes
C14 F16 1.334(4) yes
C14 F17 1.339(5) yes
C18 C19 1.393(5) yes
C18 C23 1.381(5) yes
C19 C20 1.372(5) yes
C19 H191 0.937 no
C20 C21 1.404(5) yes
C20 H201 0.922 no
C21 C22 1.384(5) yes
C21 O24 1.374(5) yes
C22 C23 1.376(5) yes
C22 H221 0.930 no
C23 H231 0.931 no
O24 C25 1.390(9) yes
C25 H251 0.958 no
C25 H252 0.964 no
C25 H253 0.963 no
S31 C32 1.68(2) yes
S31 C36 1.787(17) yes
C32 N33 1.280(7) yes
C32 N37 1.375(5) yes
N33 C34 1.480(9) yes
C34 C35 1.509(8) yes
C34 H341 0.967 no
C34 H342 0.966 no
C35 C36 1.531(7) yes
C35 C44 1.505(4) yes
C35 H351 0.978 no
C36 C48 1.516(6) yes
C36 H361 0.976 no
N37 C38 1.431(5) yes
N37 H371 0.950 no
C38 C39 1.383(5) yes
C38 C43 1.362(5) yes
C39 C40 1.400(5) yes
C39 H391 0.930 no
C40 C41 1.338(6) yes
C40 H401 0.930 no
C41 C42 1.354(6) yes
C41 H411 0.932 no
C42 C43 1.401(5) yes
C42 H421 0.925 no
C43 H431 0.935 no
C44 F45 1.331(5) yes
C44 F46 1.338(5) yes
C44 F47 1.335(5) yes
C48 C49 1.391(5) yes
C48 C53 1.386(5) yes
C49 C50 1.378(5) yes
C49 H491 0.932 no
C50 C51 1.396(5) yes
C50 H501 0.928 no
C51 C52 1.389(5) yes
C51 O54 1.378(5) yes
C52 C53 1.377(5) yes
C52 H521 0.928 no
C53 H531 0.945 no
O54 C55 1.409(9) yes
C55 H551 0.962 no
C55 H552 0.965 no
C55 H553 0.962 no

loop_
_geom_hbond_atom_site_label_D
_geom_hbond_atom_site_label_H
_geom_hbond_atom_site_label_A
_geom_hbond_site_symmetry_A
_geom_hbond_angle_DHA
_geom_hbond_distance_DH
_geom_hbond_distance_HA
_geom_hbond_distance_DA
_geom_hbond_publ_flag
C20 H501 C25 . 121 1.18 1.98 2.782(11) yes
N7 H71 N3 2_656 159 0.95 1.95 2.853(11) yes
N7 H71 N33 2_656 144 0.95 2.11 2.937(11) yes
N37 H71 N3 2_656 140 1.15 1.95 2.919(11) yes
N37 H71 N33 2_656 125 1.15 2.11 2.924(11) yes
N7 H371 N3 2_656 121 1.12 2.11 2.853(11) yes
N7 H371 N33 2_656 137 1.12 2.02 2.937(11) yes
N37 H371 N3 2_656 142 0.95 2.11 2.919(11) yes
N37 H371 N33 2_656 157 0.95 2.02 2.924(11) yes
